data_2222122
loop_
_publ_author_name
'Tsai, Chen-Yen'
'Lin, Chia-Her'
'Ko, Bao-Tsan'

_publ_section_title
;
 Bis[2-(2<i>H</i>-benzotriazol-2-yl)-4-methylphenolato]palladium(II)
;
_journal_coeditor_code RK2144
_journal_issue 6
_journal_name_full 'Acta Crystallographica Section E'
_journal_page_first m619
_journal_paper_doi 10.1107/S1600536809016390
_journal_volume 65
_journal_year 2009
_chemical_formula_iupac '[Pd (C13 H10 N3 O)2]'
_chemical_formula_moiety 'C26 H20 N6 O2 Pd'
_chemical_formula_sum 'C26 H20 N6 O2 Pd'
_chemical_formula_weight 554.88
_chemical_name_systematic
;
Bis[2-(2<i>H</i>-benzotriazol-2-yl)-4-methylphenolato]palladium(II)
;
_space_group_IT_number 14
_symmetry_cell_setting monoclinic
_symmetry_space_group_name_Hall '-P 2ybc'
_symmetry_space_group_name_H-M 'P 1 21/c 1'
_atom_sites_solution_hydrogens geom
_atom_sites_solution_primary direct
_atom_sites_solution_secondary difmap
_audit_creation_method SHELXL97
_cell_angle_alpha 90.00
_cell_angle_beta 109.287(3)
_cell_angle_gamma 90.00
_cell_formula_units_Z 2
_cell_length_a 12.9768(7)
_cell_length_b 5.6990(3)
_cell_length_c 15.6035(8)
_cell_measurement_reflns_used 3862
_cell_measurement_temperature 295(2)
_cell_measurement_theta_max 28.17
_cell_measurement_theta_min 2.72
_cell_volume 1089.19(10)
_computing_cell_refinement 'SAINT (Bruker, 2008)'
_computing_data_collection 'APEX2 (Bruker, 2008)'
_computing_data_reduction 'SAINT (Bruker, 2008)'
_computing_molecular_graphics 'SHELXTL (Sheldrick, 2008)'
_computing_publication_material 'SHELXTL (Sheldrick, 2008)'
_computing_structure_refinement 'SHELXL97 (Sheldrick, 2008)'
_computing_structure_solution 'SHELXS97 (Sheldrick, 2008)'
_diffrn_ambient_temperature 295(2)
_diffrn_measured_fraction_theta_full 0.988
_diffrn_measured_fraction_theta_max 0.988
_diffrn_measurement_device_type 'Bruker APEXII CCD'
_diffrn_measurement_method '\f and \w'
_diffrn_radiation_monochromator graphite
_diffrn_radiation_source 'fine-focus sealed tube'
_diffrn_radiation_type MoK\a
_diffrn_radiation_wavelength 0.71073
_diffrn_reflns_av_R_equivalents 0.1036
_diffrn_reflns_av_sigmaI/netI 0.0695
_diffrn_reflns_limit_h_max 17
_diffrn_reflns_limit_h_min -16
_diffrn_reflns_limit_k_max 7
_diffrn_reflns_limit_k_min -7
_diffrn_reflns_limit_l_max 20
_diffrn_reflns_limit_l_min -20
_diffrn_reflns_number 9857
_diffrn_reflns_theta_full 28.33
_diffrn_reflns_theta_max 28.33
_diffrn_reflns_theta_min 1.66
_exptl_absorpt_coefficient_mu 0.891
_exptl_absorpt_correction_T_max 0.9321
_exptl_absorpt_correction_T_min 0.8419
_exptl_absorpt_correction_type multi-scan
_exptl_absorpt_process_details '(SADABS; Bruker, 2008)'
_exptl_crystal_colour red
_exptl_crystal_density_diffrn 1.692
_exptl_crystal_density_method 'not measured'
_exptl_crystal_description columnar
_exptl_crystal_F_000 560
_exptl_crystal_size_max 0.20
_exptl_crystal_size_mid 0.10
_exptl_crystal_size_min 0.08
_refine_diff_density_max 0.418
_refine_diff_density_min -0.824
_refine_ls_extinction_method none
_refine_ls_goodness_of_fit_ref 1.034
_refine_ls_hydrogen_treatment constr
_refine_ls_matrix_type full
_refine_ls_number_parameters 161
_refine_ls_number_reflns 2690
_refine_ls_number_restraints 0
_refine_ls_restrained_S_all 1.034
_refine_ls_R_factor_all 0.0486
_refine_ls_R_factor_gt 0.0307
_refine_ls_shift/su_max 0.002
_refine_ls_shift/su_mean 0.000
_refine_ls_structure_factor_coef Fsqd
_refine_ls_weighting_details 'calc w=1/[\s^2^(Fo^2^)+(0.019P)^2^] where P=(Fo^2^+2Fc^2^)/3'
_refine_ls_weighting_scheme calc
_refine_ls_wR_factor_gt 0.0616
_refine_ls_wR_factor_ref 0.0662
_reflns_number_gt 1959
_reflns_number_total 2690
_reflns_threshold_expression I>2\s(I)
_cod_data_source_file rk2144.cif
_cod_data_source_block I
_cod_original_sg_symbol_H-M 'P 21/c'
_cod_database_code 2222122
_cod_database_fobs_code 2222122

loop_
_symmetry_equiv_pos_as_xyz
'x, y, z'
'-x, y+1/2, -z+1/2'
'-x, -y, -z'
'x, -y-1/2, z-1/2'

loop_
_atom_site_type_symbol
_atom_site_label
_atom_site_fract_x
_atom_site_fract_y
_atom_site_fract_z
_atom_site_U_iso_or_equiv
_atom_site_adp_type
_atom_site_calc_flag
_atom_site_refinement_flags
_atom_site_occupancy
_atom_site_disorder_assembly
_atom_site_disorder_group
Pd Pd 1.0000 0.0000 0.5000 0.02562(9) Uani d S 1 . .
O O 0.98900(13) 0.1401(3) 0.38204(11) 0.0359(4) Uani d . 1 . .
N N1 0.84675(14) -0.1144(3) 0.44409(13) 0.0284(4) Uani d . 1 . .
N N2 0.76972(15) -0.0006(3) 0.37741(13) 0.0270(4) Uani d . 1 . .
N N3 0.66977(16) -0.0858(3) 0.35839(14) 0.0328(5) Uani d . 1 . .
C C1 0.89890(19) 0.2481(4) 0.33261(16) 0.0309(5) Uani d . 1 . .
C C2 0.79138(18) 0.1917(4) 0.32782(15) 0.0280(5) Uani d . 1 . .
C C3 0.70175(19) 0.3162(4) 0.27150(16) 0.0324(5) Uani d . 1 . .
H H3B 0.6319 0.2736 0.2698 0.039 Uiso calc R 1 . .
C C4 0.7139(2) 0.4982(4) 0.21906(17) 0.0352(5) Uani d . 1 . .
C C5 0.8191(2) 0.5568(4) 0.22219(18) 0.0406(7) Uani d . 1 . .
H H5A 0.8293 0.6805 0.1870 0.049 Uiso calc R 1 . .
C C6 0.9083(2) 0.4351(4) 0.27641(18) 0.0392(6) Uani d . 1 . .
H H6A 0.9773 0.4775 0.2760 0.047 Uiso calc R 1 . .
C C7 0.79189(19) -0.2925(4) 0.46805(16) 0.0301(5) Uani d . 1 . .
C C8 0.8287(2) -0.4786(4) 0.52925(18) 0.0375(6) Uani d . 1 . .
H H8A 0.9021 -0.4980 0.5630 0.045 Uiso calc R 1 . .
C C9 0.7499(2) -0.6305(4) 0.53637(18) 0.0429(7) Uani d . 1 . .
H H9A 0.7707 -0.7559 0.5766 0.051 Uiso calc R 1 . .
C C10 0.6391(2) -0.6036(5) 0.48527(19) 0.0463(7) Uani d . 1 . .
H H10A 0.5890 -0.7107 0.4933 0.056 Uiso calc R 1 . .
C C11 0.6026(2) -0.4273(4) 0.4248(2) 0.0408(6) Uani d . 1 . .
H H11A 0.5291 -0.4116 0.3908 0.049 Uiso calc R 1 . .
C C12 0.68220(19) -0.2680(4) 0.41576(17) 0.0328(5) Uani d . 1 . .
C C13 0.6164(2) 0.6324(5) 0.15814(19) 0.0511(7) Uani d . 1 . .
H H13A 0.5514 0.5803 0.1690 0.077 Uiso calc R 1 . .
H H13B 0.6094 0.6049 0.0958 0.077 Uiso calc R 1 . .
H H13C 0.6266 0.7971 0.1711 0.077 Uiso calc R 1 . .

loop_
_atom_site_aniso_label
_atom_site_aniso_U_11
_atom_site_aniso_U_22
_atom_site_aniso_U_33
_atom_site_aniso_U_12
_atom_site_aniso_U_13
_atom_site_aniso_U_23
Pd 0.01933(15) 0.02899(11) 0.02833(15) 0.00099(10) 0.00758(11) 0.00236(11)
O 0.0225(9) 0.0518(10) 0.0342(10) 0.0034(7) 0.0102(8) 0.0126(8)
N1 0.0228(11) 0.0311(9) 0.0307(11) 0.0003(8) 0.0080(9) 0.0017(8)
N2 0.0196(10) 0.0309(8) 0.0289(11) -0.0003(8) 0.0057(9) -0.0005(9)
N3 0.0215(12) 0.0359(9) 0.0387(12) -0.0033(8) 0.0070(10) -0.0023(9)
C1 0.0281(14) 0.0388(11) 0.0259(13) -0.0002(10) 0.0089(11) -0.0002(10)
C2 0.0285(14) 0.0302(10) 0.0255(13) -0.0014(9) 0.0090(11) -0.0011(9)
C3 0.0254(14) 0.0373(11) 0.0332(14) 0.0034(9) 0.0079(12) -0.0021(10)
C4 0.0361(15) 0.0391(11) 0.0264(13) 0.0074(11) 0.0049(11) 0.0006(11)
C5 0.0445(18) 0.0419(14) 0.0335(15) -0.0010(10) 0.0107(14) 0.0095(10)
C6 0.0302(15) 0.0493(13) 0.0368(16) -0.0050(10) 0.0093(13) 0.0086(11)
C7 0.0287(14) 0.0312(10) 0.0320(14) -0.0044(9) 0.0124(12) -0.0045(9)
C8 0.0385(16) 0.0358(12) 0.0359(15) -0.0038(10) 0.0093(13) 0.0021(11)
C9 0.057(2) 0.0341(12) 0.0400(16) -0.0080(11) 0.0194(15) 0.0011(11)
C10 0.053(2) 0.0425(13) 0.0505(19) -0.0198(13) 0.0266(16) -0.0053(13)
C11 0.0329(16) 0.0444(12) 0.0467(18) -0.0132(11) 0.0154(14) -0.0069(12)
C12 0.0284(14) 0.0349(11) 0.0365(14) -0.0046(9) 0.0124(12) -0.0067(10)
C13 0.0457(18) 0.0549(16) 0.0448(18) 0.0142(13) 0.0041(15) 0.0105(13)

loop_
_atom_type_symbol
_atom_type_description
_atom_type_scat_dispersion_real
_atom_type_scat_dispersion_imag
_atom_type_scat_source
C C 0.0033 0.0016 'International Tables Vol C Tables 4.2.6.8 and 6.1.1.4'
H H 0.0000 0.0000 'International Tables Vol C Tables 4.2.6.8 and 6.1.1.4'
N N 0.0061 0.0033 'International Tables Vol C Tables 4.2.6.8 and 6.1.1.4'
O O 0.0106 0.0060 'International Tables Vol C Tables 4.2.6.8 and 6.1.1.4'
Pd Pd -0.9988 1.0072 'International Tables Vol C Tables 4.2.6.8 and 6.1.1.4'

loop_
_geom_angle_atom_site_label_1
_geom_angle_atom_site_label_2
_geom_angle_atom_site_label_3
_geom_angle_site_symmetry_1
_geom_angle_site_symmetry_3
_geom_angle
_geom_angle_publ_flag
O Pd O 3_756 . 180.0 yes
O Pd N1 3_756 . 91.74(7) yes
O Pd N1 . . 88.26(7) yes
O Pd N1 3_756 3_756 88.27(7) ?
O Pd N1 . 3_756 91.73(7) ?
N1 Pd N1 . 3_756 180.0 yes
C1 O Pd . . 120.80(13) ?
N2 N1 C7 . . 104.42(18) ?
N2 N1 Pd . . 123.90(14) ?
C7 N1 Pd . . 131.19(16) ?
N3 N2 N1 . . 114.76(18) ?
N3 N2 C2 . . 121.06(19) ?
N1 N2 C2 . . 124.15(18) ?
N2 N3 C12 . . 103.9(2) ?
O C1 C2 . . 126.5(2) ?
O C1 C6 . . 118.3(2) ?
C2 C1 C6 . . 115.3(2) ?
C3 C2 C1 . . 121.4(2) ?
C3 C2 N2 . . 117.4(2) ?
C1 C2 N2 . . 121.1(2) ?
C4 C3 C2 . . 121.8(2) ?
C4 C3 H3B . . 119.1 ?
C2 C3 H3B . . 119.1 ?
C3 C4 C5 . . 117.9(2) ?
C3 C4 C13 . . 121.6(2) ?
C5 C4 C13 . . 120.5(2) ?
C6 C5 C4 . . 121.2(2) ?
C6 C5 H5A . . 119.4 ?
C4 C5 H5A . . 119.4 ?
C5 C6 C1 . . 122.4(2) ?
C5 C6 H6A . . 118.8 ?
C1 C6 H6A . . 118.8 ?
N1 C7 C12 . . 106.86(19) ?
N1 C7 C8 . . 131.3(2) ?
C12 C7 C8 . . 121.8(2) ?
C9 C8 C7 . . 115.9(3) ?
C9 C8 H8A . . 122.0 ?
C7 C8 H8A . . 122.0 ?
C8 C9 C10 . . 122.4(2) ?
C8 C9 H9A . . 118.8 ?
C10 C9 H9A . . 118.8 ?
C11 C10 C9 . . 122.3(2) ?
C11 C10 H10A . . 118.8 ?
C9 C10 H10A . . 118.8 ?
C10 C11 C12 . . 116.5(3) ?
C10 C11 H11A . . 121.7 ?
C12 C11 H11A . . 121.7 ?
N3 C12 C7 . . 110.0(2) ?
N3 C12 C11 . . 129.0(2) ?
C7 C12 C11 . . 121.0(2) ?
C4 C13 H13A . . 109.5 ?
C4 C13 H13B . . 109.5 ?
H13A C13 H13B . . 109.5 ?
C4 C13 H13C . . 109.5 ?
H13A C13 H13C . . 109.5 ?
H13B C13 H13C . . 109.5 ?

loop_
_geom_bond_atom_site_label_1
_geom_bond_atom_site_label_2
_geom_bond_site_symmetry_2
_geom_bond_distance
_geom_bond_publ_flag
Pd O 3_756 1.9676(15) yes
Pd O . 1.9677(15) ?
Pd N1 . 1.9986(18) yes
Pd N1 3_756 1.9986(18) ?
O C1 . 1.321(3) ?
N1 N2 . 1.347(3) ?
N1 C7 . 1.361(3) ?
N2 N3 . 1.324(3) ?
N2 C2 . 1.422(3) ?
N3 C12 . 1.346(3) ?
C1 C2 . 1.410(3) ?
C1 C6 . 1.410(3) ?
C2 C3 . 1.398(3) ?
C3 C4 . 1.362(3) ?
C3 H3B . 0.9300 ?
C4 C5 . 1.391(4) ?
C4 C13 . 1.515(3) ?
C5 C6 . 1.375(4) ?
C5 H5A . 0.9300 ?
C6 H6A . 0.9300 ?
C7 C12 . 1.394(3) ?
C7 C8 . 1.401(3) ?
C8 C9 . 1.372(3) ?
C8 H8A . 0.9300 ?
C9 C10 . 1.403(4) ?
C9 H9A . 0.9300 ?
C10 C11 . 1.353(4) ?
C10 H10A . 0.9300 ?
C11 C12 . 1.417(3) ?
C11 H11A . 0.9300 ?
C13 H13A . 0.9600 ?
C13 H13B . 0.9600 ?
C13 H13C . 0.9600 ?
